data_7220340
loop_
_publ_author_name
'Wang, Hongfeng'
'Grosjean, Arnaud'
'Sinito, Chiara'
'Kaiba, Abdellah'
'Bald\'e, Ch\'erif'
'Desplanches, C\'edric'
'L\'etard, Jean-Fran\,cois'
'Guionneau, Philippe'

_publ_section_title
;
 Towards synergy between spin-crossover and metal--ligand bond break in
 molecular crystals: structural investigations of eight seven-coordinated
 Fe(ii) macrocyclic complexes
;
_journal_issue 22
_journal_name_full CrystEngComm
_journal_page_first 4075
_journal_paper_doi 10.1039/C5CE00557D
_journal_volume 17
_journal_year 2015
_chemical_formula_sum 'C17 H23 Fe N7 S2'
_chemical_formula_weight 445.39
_space_group_crystal_system triclinic
_space_group_IT_number 2
_space_group_name_Hall '-P 1'
_space_group_name_H-M_alt 'P -1'
_symmetry_space_group_name_Hall '-P 1'
_symmetry_space_group_name_H-M 'P -1'
_atom_sites_solution_hydrogens mixed
_audit_creation_method SHELXL-2014/6
_audit_update_record
;
2015-03-18 deposited with the CCDC.
2015-04-17 downloaded from the CCDC.
;
_cell_angle_alpha 76.0790(10)
_cell_angle_beta 80.178(2)
_cell_angle_gamma 89.127(2)
_cell_formula_units_Z 4
_cell_length_a 10.0780(2)
_cell_length_b 12.7955(4)
_cell_length_c 16.6985(5)
_cell_measurement_temperature 250(2)
_cell_volume 2058.69(10)
_computing_structure_refinement 'SHELXL-2014/6 (Sheldrick, 2014)'
_diffrn_ambient_temperature 250(2)
_diffrn_measured_fraction_theta_full 0.997
_diffrn_measured_fraction_theta_max 0.994
_diffrn_radiation_type MoK\a
_diffrn_radiation_wavelength 0.71073
_diffrn_reflns_av_R_equivalents 0.0470
_diffrn_reflns_av_unetI/netI 0.0728
_diffrn_reflns_laue_measured_fraction_full 0.997
_diffrn_reflns_laue_measured_fraction_max 0.994
_diffrn_reflns_limit_h_max 13
_diffrn_reflns_limit_h_min -13
_diffrn_reflns_limit_k_max 16
_diffrn_reflns_limit_k_min -16
_diffrn_reflns_limit_l_max 21
_diffrn_reflns_limit_l_min -21
_diffrn_reflns_number 17366
_diffrn_reflns_point_group_measured_fraction_full 0.997
_diffrn_reflns_point_group_measured_fraction_max 0.994
_diffrn_reflns_theta_full 25.242
_diffrn_reflns_theta_max 27.452
_diffrn_reflns_theta_min 1.640
_exptl_absorpt_coefficient_mu 0.952
_exptl_absorpt_correction_type none
_exptl_crystal_density_diffrn 1.437
_exptl_crystal_description prism
_exptl_crystal_F_000 928
_exptl_crystal_size_max 0.100
_exptl_crystal_size_mid 0.050
_exptl_crystal_size_min 0.030
_refine_diff_density_max 0.737
_refine_diff_density_min -0.551
_refine_diff_density_rms 0.059
_refine_ls_extinction_method none
_refine_ls_goodness_of_fit_ref 1.006
_refine_ls_hydrogen_treatment mixed
_refine_ls_matrix_type full
_refine_ls_number_parameters 503
_refine_ls_number_reflns 9357
_refine_ls_number_restraints 0
_refine_ls_restrained_S_all 1.006
_refine_ls_R_factor_all 0.0927
_refine_ls_R_factor_gt 0.0439
_refine_ls_shift/su_max 0.000
_refine_ls_shift/su_mean 0.000
_refine_ls_structure_factor_coef Fsqd
_refine_ls_weighting_details 'w=1/[\s^2^(Fo^2^)+(0.0347P)^2^+0.5037P] where P=(Fo^2^+2Fc^2^)/3'
_refine_ls_weighting_scheme calc
_refine_ls_wR_factor_gt 0.0888
_refine_ls_wR_factor_ref 0.1041
_reflns_Friedel_coverage 0.000
_reflns_number_gt 5803
_reflns_number_total 9357
_reflns_threshold_expression 'I > 2\s(I)'
_cod_data_source_file c5ce00557d2.cif
_cod_data_source_block shelx
_cod_depositor_comments 'Adding full bibliography for 7220335--7220350.cif.'
_cod_database_code 7220340
_shelx_space_group_comment
;
The symmetry employed for this shelxl refinement is uniquely defined
by the following loop, which should always be used as a source of
symmetry information in preference to the above space-group names.
They are only intended as comments.
;
_shelx_estimated_absorpt_t_min 0.911
_shelx_estimated_absorpt_t_max 0.972
_shelxl_version_number 2014/6

loop_
_space_group_symop_operation_xyz
'x, y, z'
'-x, -y, -z'

loop_
_atom_site_label
_atom_site_type_symbol
_atom_site_fract_x
_atom_site_fract_y
_atom_site_fract_z
_atom_site_U_iso_or_equiv
_atom_site_adp_type
_atom_site_occupancy
_atom_site_site_symmetry_order
_atom_site_calc_flag
_atom_site_refinement_flags_posn
_atom_site_refinement_flags_adp
C1 C 0.8113(3) 0.5016(3) 0.14196(17) 0.0384(7) Uani 1 1 d . .
C2 C 0.2546(3) 0.3898(2) 0.39433(19) 0.0411(7) Uani 1 1 d . .
C3 C 0.3776(2) 0.4178(2) 0.10501(16) 0.0355(6) Uani 1 1 d . .
C4 C 0.3191(3) 0.3854(3) 0.04536(18) 0.0486(8) Uani 1 1 d . .
H4 H 0.2779 0.4359 0.0070 0.058 Uiso 1 1 calc R U
C5 C 0.3219(3) 0.2796(3) 0.0427(2) 0.0565(9) Uani 1 1 d . .
H5 H 0.2830 0.2571 0.0021 0.068 Uiso 1 1 calc R U
C6 C 0.3818(3) 0.2056(3) 0.09935(19) 0.0498(8) Uani 1 1 d . .
H6 H 0.3841 0.1325 0.0982 0.060 Uiso 1 1 calc R U
C7 C 0.4385(3) 0.2420(2) 0.15810(17) 0.0362(6) Uani 1 1 d . .
C8 C 0.5069(3) 0.1715(2) 0.22237(17) 0.0401(7) Uani 1 1 d . .
C9 C 0.5042(4) 0.0522(3) 0.2326(2) 0.0670(10) Uani 1 1 d . .
H9A H 0.4567 0.0346 0.1915 0.100 Uiso 1 1 calc R U
H9B H 0.5957 0.0271 0.2244 0.100 Uiso 1 1 calc R U
H9C H 0.4584 0.0174 0.2884 0.100 Uiso 1 1 calc R U
C10 C 0.6316(3) 0.1638(3) 0.33386(19) 0.0485(8) Uani 1 1 d . .
H10A H 0.6942 0.1128 0.3135 0.058 Uiso 1 1 calc R U
H10B H 0.5663 0.1236 0.3812 0.058 Uiso 1 1 calc R U
C11 C 0.7077(3) 0.2468(3) 0.36080(19) 0.0491(8) Uani 1 1 d . .
H11A H 0.7394 0.2137 0.4132 0.059 Uiso 1 1 calc R U
H11B H 0.7862 0.2749 0.3179 0.059 Uiso 1 1 calc R U
C12 C 0.6760(3) 0.4210(3) 0.40005(19) 0.0538(9) Uani 1 1 d . .
H12A H 0.7641 0.4438 0.3654 0.065 Uiso 1 1 calc R U
H12B H 0.6885 0.3954 0.4584 0.065 Uiso 1 1 calc R U
C13 C 0.5819(3) 0.5147(3) 0.39198(19) 0.0530(8) Uani 1 1 d . .
H13A H 0.4955 0.4932 0.4292 0.064 Uiso 1 1 calc R U
H13B H 0.6211 0.5748 0.4078 0.064 Uiso 1 1 calc R U
C14 C 0.4554(3) 0.6253(3) 0.2893(2) 0.0505(8) Uani 1 1 d . .
H14A H 0.4793 0.6932 0.3014 0.061 Uiso 1 1 calc R U
H14B H 0.3704 0.5972 0.3258 0.061 Uiso 1 1 calc R U
C15 C 0.4393(3) 0.6445(3) 0.1986(2) 0.0520(8) Uani 1 1 d . .
H15A H 0.3573 0.6845 0.1896 0.062 Uiso 1 1 calc R U
H15B H 0.5164 0.6871 0.1625 0.062 Uiso 1 1 calc R U
C16 C 0.3786(2) 0.5290(2) 0.11633(17) 0.0380(7) Uani 1 1 d . .
C17 C 0.3199(3) 0.6172(3) 0.0562(2) 0.0523(9) Uani 1 1 d . .
H17A H 0.2867 0.5873 0.0150 0.078 Uiso 1 1 calc R U
H17B H 0.2462 0.6491 0.0868 0.078 Uiso 1 1 calc R U
H17C H 0.3889 0.6720 0.0281 0.078 Uiso 1 1 calc R U
C18 C 0.2186(3) 0.1755(3) -0.1799(2) 0.0540(9) Uani 1 1 d . .
H18A H 0.2447 0.2264 -0.1496 0.065 Uiso 1 1 calc R U
H18B H 0.2943 0.1700 -0.2240 0.065 Uiso 1 1 calc R U
C19 C 0.1848(3) 0.0668(3) -0.1207(2) 0.0561(9) Uani 1 1 d . .
H19A H 0.2670 0.0330 -0.1042 0.067 Uiso 1 1 calc R U
H19B H 0.1240 0.0747 -0.0702 0.067 Uiso 1 1 calc R U
C20 C 0.1063(3) -0.1021(3) -0.13777(19) 0.0501(8) Uani 1 1 d . .
C21 C 0.1562(4) -0.1693(3) -0.0619(2) 0.0866(14) Uani 1 1 d . .
H21A H 0.1335 -0.2446 -0.0555 0.130 Uiso 1 1 calc R U
H21B H 0.2531 -0.1599 -0.0691 0.130 Uiso 1 1 calc R U
H21C H 0.1140 -0.1465 -0.0124 0.130 Uiso 1 1 calc R U
C22 C 0.0337(3) -0.1566(3) -0.18687(19) 0.0443(7) Uani 1 1 d . .
C23 C 0.0103(3) -0.2666(3) -0.1691(2) 0.0581(9) Uani 1 1 d . .
H23 H 0.0408 -0.3124 -0.1233 0.070 Uiso 1 1 calc R U
C24 C -0.0573(3) -0.3075(3) -0.2189(3) 0.0670(10) Uani 1 1 d . .
H24 H -0.0726 -0.3823 -0.2082 0.080 Uiso 1 1 calc R U
C25 C -0.1034(3) -0.2396(3) -0.2849(3) 0.0641(10) Uani 1 1 d . .
H25 H -0.1503 -0.2674 -0.3196 0.077 Uiso 1 1 calc R U
C26 C -0.0797(3) -0.1290(3) -0.3000(2) 0.0467(8) Uani 1 1 d . .
C27 C -0.1287(3) -0.0458(3) -0.3662(2) 0.0507(8) Uani 1 1 d . .
C28 C -0.2064(4) -0.0796(4) -0.4267(3) 0.0831(13) Uani 1 1 d . .
H28A H -0.2139 -0.1576 -0.4139 0.125 Uiso 1 1 calc R U
H28B H -0.2957 -0.0500 -0.4213 0.125 Uiso 1 1 calc R U
H28C H -0.1591 -0.0528 -0.4836 0.125 Uiso 1 1 calc R U
C29 C -0.1470(3) 0.1441(3) -0.4249(2) 0.0589(10) Uani 1 1 d . .
H29A H -0.2371 0.1291 -0.4347 0.071 Uiso 1 1 calc R U
H29B H -0.0852 0.1589 -0.4786 0.071 Uiso 1 1 calc R U
C30 C -0.1498(3) 0.2392(3) -0.3873(2) 0.0585(9) Uani 1 1 d . .
H30A H -0.1620 0.3052 -0.4292 0.070 Uiso 1 1 calc R U
H30B H -0.2249 0.2311 -0.3403 0.070 Uiso 1 1 calc R U
C31 C -0.0092(3) 0.3345(3) -0.3178(2) 0.0558(9) Uani 1 1 d . .
H31A H -0.0885 0.3348 -0.2747 0.067 Uiso 1 1 calc R U
H31B H -0.0025 0.4037 -0.3594 0.067 Uiso 1 1 calc R U
C32 C 0.1160(3) 0.3174(3) -0.2788(2) 0.0541(8) Uani 1 1 d . .
H32A H 0.1953 0.3172 -0.3219 0.065 Uiso 1 1 calc R U
H32B H 0.1283 0.3755 -0.2515 0.065 Uiso 1 1 calc R U
C33 C 0.3177(3) 0.1258(2) -0.39088(17) 0.0359(6) Uani 1 1 d . .
C34 C -0.2575(3) 0.0917(2) -0.13959(18) 0.0404(7) Uani 1 1 d . .
N1 N 0.7183(2) 0.4475(2) 0.17675(15) 0.0461(6) Uani 1 1 d . .
N2 N 0.3405(2) 0.3734(2) 0.34362(16) 0.0453(6) Uani 1 1 d . .
N3 N 0.4371(2) 0.34548(18) 0.16048(13) 0.0323(5) Uani 1 1 d . .
N4 N 0.5615(2) 0.22202(19) 0.26646(14) 0.0384(6) Uani 1 1 d . .
N5 N 0.6173(2) 0.3344(2) 0.37266(15) 0.0416(6) Uani 1 1 d . .
N6 N 0.5614(3) 0.5478(2) 0.30465(15) 0.0416(6) Uani 1 1 d . .
N7 N 0.4310(2) 0.54043(19) 0.17800(14) 0.0387(6) Uani 1 1 d . .
N8 N 0.0999(3) 0.2133(2) -0.21685(17) 0.0459(7) Uani 1 1 d . .
N9 N 0.1194(2) -0.0005(2) -0.16385(15) 0.0440(6) Uani 1 1 d . .
N10 N -0.0107(2) -0.0882(2) -0.25220(15) 0.0406(6) Uani 1 1 d . .
N11 N -0.1017(2) 0.0509(2) -0.36638(15) 0.0464(6) Uani 1 1 d . .
N12 N -0.0212(2) 0.2460(2) -0.35784(16) 0.0435(6) Uani 1 1 d . .
N13 N 0.2099(2) 0.0965(2) -0.35658(15) 0.0424(6) Uani 1 1 d . .
N14 N -0.1628(3) 0.0964(2) -0.19028(17) 0.0559(7) Uani 1 1 d . .
Fe1 Fe 0.52444(4) 0.39847(3) 0.25546(2) 0.03246(11) Uani 1 1 d . .
Fe2 Fe 0.01928(4) 0.08534(3) -0.27364(2) 0.03458(11) Uani 1 1 d . .
S1 S 0.94233(8) 0.57831(8) 0.09115(5) 0.0581(2) Uani 1 1 d . .
S2 S 0.13287(10) 0.41425(9) 0.46408(6) 0.0776(3) Uani 1 1 d . .
S3 S -0.39184(8) 0.08208(7) -0.06818(5) 0.0561(2) Uani 1 1 d . .
S4 S 0.47011(8) 0.16654(9) -0.43637(6) 0.0649(3) Uani 1 1 d . .
H8 H 0.044(3) 0.219(2) -0.1798(17) 0.031(8) Uiso 1 1 d . .
H121 H 0.041(3) 0.251(2) -0.3991(18) 0.042(9) Uiso 1 1 d . .
H501 H 0.551(3) 0.308(2) 0.4118(18) 0.042(9) Uiso 1 1 d . .
H601 H 0.632(3) 0.571(2) 0.2732(17) 0.033(8) Uiso 1 1 d . .

loop_
_atom_site_aniso_label
_atom_site_aniso_U_11
_atom_site_aniso_U_22
_atom_site_aniso_U_33
_atom_site_aniso_U_23
_atom_site_aniso_U_13
_atom_site_aniso_U_12
C1 0.0376(15) 0.050(2) 0.0289(14) -0.0115(14) -0.0089(13) 0.0089(14)
C2 0.0436(16) 0.0344(18) 0.0416(17) -0.0031(14) -0.0051(14) -0.0030(13)
C3 0.0323(14) 0.0420(18) 0.0303(14) -0.0055(13) -0.0052(12) 0.0021(12)
C4 0.0508(18) 0.056(2) 0.0400(17) -0.0062(16) -0.0186(14) 0.0001(15)
C5 0.064(2) 0.068(3) 0.0463(19) -0.0233(18) -0.0220(17) -0.0023(18)
C6 0.061(2) 0.046(2) 0.0449(18) -0.0179(16) -0.0073(16) -0.0020(16)
C7 0.0401(15) 0.0353(18) 0.0334(15) -0.0112(13) -0.0030(12) -0.0002(12)
C8 0.0481(16) 0.0336(17) 0.0358(16) -0.0057(14) -0.0034(13) 0.0040(13)
C9 0.093(3) 0.039(2) 0.071(2) -0.0129(19) -0.023(2) 0.0079(19)
C10 0.0534(18) 0.046(2) 0.0413(17) 0.0012(15) -0.0127(15) 0.0128(15)
C11 0.0464(17) 0.058(2) 0.0396(17) -0.0002(16) -0.0158(14) 0.0067(15)
C12 0.0592(19) 0.067(2) 0.0364(17) -0.0056(16) -0.0189(15) -0.0168(17)
C13 0.065(2) 0.058(2) 0.0399(18) -0.0162(16) -0.0116(16) -0.0129(17)
C14 0.0556(19) 0.039(2) 0.060(2) -0.0203(16) -0.0076(16) -0.0003(15)
C15 0.061(2) 0.0332(19) 0.065(2) -0.0116(16) -0.0199(17) 0.0049(15)
C16 0.0294(14) 0.0400(18) 0.0398(16) -0.0004(14) -0.0060(12) 0.0011(12)
C17 0.0428(17) 0.048(2) 0.059(2) 0.0058(17) -0.0176(15) 0.0033(14)
C18 0.0515(18) 0.064(2) 0.055(2) -0.0249(18) -0.0162(16) -0.0066(16)
C19 0.063(2) 0.063(2) 0.0482(19) -0.0148(18) -0.0243(17) 0.0042(17)
C20 0.0485(18) 0.050(2) 0.0444(18) 0.0044(16) -0.0099(15) 0.0009(15)
C21 0.107(3) 0.073(3) 0.070(3) 0.019(2) -0.040(2) -0.002(2)
C22 0.0393(15) 0.0368(19) 0.0464(18) 0.0039(15) 0.0010(14) 0.0003(13)
C23 0.0511(19) 0.041(2) 0.070(2) 0.0020(18) 0.0021(17) 0.0026(16)
C24 0.055(2) 0.044(2) 0.093(3) -0.012(2) 0.006(2) -0.0051(17)
C25 0.0441(18) 0.064(3) 0.089(3) -0.036(2) -0.0004(18) -0.0164(17)
C26 0.0310(14) 0.050(2) 0.059(2) -0.0160(17) -0.0030(14) -0.0073(14)
C27 0.0366(16) 0.065(2) 0.055(2) -0.0245(18) -0.0069(15) -0.0068(15)
C28 0.075(3) 0.106(4) 0.089(3) -0.046(3) -0.037(2) -0.005(2)
C29 0.0439(18) 0.080(3) 0.052(2) -0.0036(19) -0.0222(16) 0.0003(17)
C30 0.0435(18) 0.065(3) 0.059(2) 0.0048(19) -0.0161(16) 0.0162(16)
C31 0.072(2) 0.036(2) 0.050(2) -0.0011(16) -0.0001(17) 0.0079(16)
C32 0.068(2) 0.038(2) 0.053(2) -0.0111(16) 0.0016(17) -0.0108(16)
C33 0.0392(16) 0.0356(17) 0.0318(15) -0.0049(13) -0.0084(13) 0.0051(13)
C34 0.0422(16) 0.0347(18) 0.0389(16) -0.0025(14) -0.0006(14) -0.0071(13)
N1 0.0363(13) 0.0573(18) 0.0391(14) -0.0050(13) -0.0008(11) 0.0015(12)
N2 0.0369(13) 0.0550(18) 0.0443(15) -0.0167(13) -0.0005(12) -0.0069(12)
N3 0.0323(11) 0.0342(14) 0.0293(12) -0.0062(10) -0.0047(9) 0.0019(10)
N4 0.0426(13) 0.0378(15) 0.0322(12) -0.0032(11) -0.0075(10) 0.0081(11)
N5 0.0405(14) 0.0501(17) 0.0317(13) -0.0035(12) -0.0079(12) -0.0061(12)
N6 0.0425(14) 0.0470(17) 0.0353(14) -0.0105(12) -0.0049(12) -0.0075(13)
N7 0.0412(13) 0.0319(14) 0.0433(14) -0.0076(11) -0.0102(11) 0.0028(10)
N8 0.0481(15) 0.0476(18) 0.0400(15) -0.0112(14) -0.0008(13) -0.0040(13)
N9 0.0444(14) 0.0464(17) 0.0386(14) -0.0028(12) -0.0103(11) -0.0012(12)
N10 0.0341(12) 0.0405(16) 0.0447(14) -0.0086(12) -0.0016(11) -0.0046(11)
N11 0.0331(12) 0.062(2) 0.0437(14) -0.0060(13) -0.0129(11) -0.0010(12)
N12 0.0391(14) 0.0441(17) 0.0405(15) -0.0025(13) 0.0008(12) 0.0052(12)
N13 0.0337(13) 0.0463(17) 0.0434(14) -0.0057(12) -0.0039(11) 0.0016(11)
N14 0.0457(15) 0.058(2) 0.0550(17) -0.0064(15) 0.0064(14) -0.0045(13)
Fe1 0.0319(2) 0.0357(2) 0.0289(2) -0.00573(18) -0.00579(16) 0.00002(16)
Fe2 0.0299(2) 0.0371(3) 0.0335(2) -0.00283(18) -0.00443(16) -0.00158(17)
S1 0.0481(5) 0.0685(7) 0.0516(5) -0.0078(5) 0.0000(4) -0.0141(4)
S2 0.0829(7) 0.0646(7) 0.0601(6) 0.0038(5) 0.0282(5) 0.0249(5)
S3 0.0561(5) 0.0501(6) 0.0537(5) -0.0162(4) 0.0198(4) -0.0131(4)
S4 0.0381(4) 0.0845(8) 0.0560(5) 0.0079(5) 0.0016(4) -0.0074(4)

loop_
_atom_type_symbol
_atom_type_description
_atom_type_scat_dispersion_real
_atom_type_scat_dispersion_imag
_atom_type_scat_source
C C 0.0033 0.0016 'International Tables Vol C Tables 4.2.6.8 and 6.1.1.4'
H H 0.0000 0.0000 'International Tables Vol C Tables 4.2.6.8 and 6.1.1.4'
N N 0.0061 0.0033 'International Tables Vol C Tables 4.2.6.8 and 6.1.1.4'
Fe Fe 0.3463 0.8444 'International Tables Vol C Tables 4.2.6.8 and 6.1.1.4'
S S 0.1246 0.1234 'International Tables Vol C Tables 4.2.6.8 and 6.1.1.4'

loop_
_geom_angle_atom_site_label_1
_geom_angle_atom_site_label_2
_geom_angle_atom_site_label_3
_geom_angle
N1 C1 S1 179.1(3)
N2 C2 S2 178.9(3)
N3 C3 C4 120.6(3)
N3 C3 C16 114.4(2)
C4 C3 C16 125.1(3)
C5 C4 C3 119.5(3)
C5 C4 H4 120.3
C3 C4 H4 120.3
C4 C5 C6 120.1(3)
C4 C5 H5 119.9
C6 C5 H5 119.9
C5 C6 C7 118.2(3)
C5 C6 H6 120.9
C7 C6 H6 120.9
N3 C7 C6 121.9(3)
N3 C7 C8 114.2(2)
C6 C7 C8 123.9(3)
N4 C8 C7 114.2(3)
N4 C8 C9 125.8(3)
C7 C8 C9 120.0(3)
C8 C9 H9A 109.5
C8 C9 H9B 109.5
H9A C9 H9B 109.5
C8 C9 H9C 109.5
H9A C9 H9C 109.5
H9B C9 H9C 109.5
N4 C10 C11 107.4(2)
N4 C10 H10A 110.2
C11 C10 H10A 110.2
N4 C10 H10B 110.2
C11 C10 H10B 110.2
H10A C10 H10B 108.5
N5 C11 C10 108.6(2)
N5 C11 H11A 110.0
C10 C11 H11A 110.0
N5 C11 H11B 110.0
C10 C11 H11B 110.0
H11A C11 H11B 108.3
N5 C12 C13 108.7(2)
N5 C12 H12A 109.9
C13 C12 H12A 109.9
N5 C12 H12B 109.9
C13 C12 H12B 109.9
H12A C12 H12B 108.3
N6 C13 C12 108.3(3)
N6 C13 H13A 110.0
C12 C13 H13A 110.0
N6 C13 H13B 110.0
C12 C13 H13B 110.0
H13A C13 H13B 108.4
N6 C14 C15 108.7(2)
N6 C14 H14A 110.0
C15 C14 H14A 110.0
N6 C14 H14B 110.0
C15 C14 H14B 110.0
H14A C14 H14B 108.3
N7 C15 C14 108.7(3)
N7 C15 H15A 110.0
C14 C15 H15A 110.0
N7 C15 H15B 110.0
C14 C15 H15B 110.0
H15A C15 H15B 108.3
N7 C16 C3 115.0(2)
N7 C16 C17 125.9(3)
C3 C16 C17 119.1(2)
C16 C17 H17A 109.5
C16 C17 H17B 109.5
H17A C17 H17B 109.5
C16 C17 H17C 109.5
H17A C17 H17C 109.5
H17B C17 H17C 109.5
N8 C18 C19 108.4(3)
N8 C18 H18A 110.0
C19 C18 H18A 110.0
N8 C18 H18B 110.0
C19 C18 H18B 110.0
H18A C18 H18B 108.4
N9 C19 C18 108.3(2)
N9 C19 H19A 110.0
C18 C19 H19A 110.0
N9 C19 H19B 110.0
C18 C19 H19B 110.0
H19A C19 H19B 108.4
N9 C20 C22 115.6(3)
N9 C20 C21 125.7(3)
C22 C20 C21 118.8(3)
C20 C21 H21A 109.5
C20 C21 H21B 109.5
H21A C21 H21B 109.5
C20 C21 H21C 109.5
H21A C21 H21C 109.5
H21B C21 H21C 109.5
N10 C22 C23 121.7(3)
N10 C22 C20 113.9(3)
C23 C22 C20 124.3(3)
C24 C23 C22 119.1(3)
C24 C23 H23 120.5
C22 C23 H23 120.5
C23 C24 C25 120.0(4)
C23 C24 H24 120.0
C25 C24 H24 120.0
C24 C25 C26 119.3(3)
C24 C25 H25 120.4
C26 C25 H25 120.4
N10 C26 C25 121.1(3)
N10 C26 C27 113.6(3)
C25 C26 C27 125.3(3)
N11 C27 C26 115.1(3)
N11 C27 C28 125.0(3)
C26 C27 C28 119.9(3)
C27 C28 H28A 109.5
C27 C28 H28B 109.5
H28A C28 H28B 109.5
C27 C28 H28C 109.5
H28A C28 H28C 109.5
H28B C28 H28C 109.5
N11 C29 C30 108.3(3)
N11 C29 H29A 110.0
C30 C29 H29A 110.0
N11 C29 H29B 110.0
C30 C29 H29B 110.0
H29A C29 H29B 108.4
N12 C30 C29 108.4(3)
N12 C30 H30A 110.0
C29 C30 H30A 110.0
N12 C30 H30B 110.0
C29 C30 H30B 110.0
H30A C30 H30B 108.4
N12 C31 C32 107.5(3)
N12 C31 H31A 110.2
C32 C31 H31A 110.2
N12 C31 H31B 110.2
C32 C31 H31B 110.2
H31A C31 H31B 108.5
N8 C32 C31 107.8(3)
N8 C32 H32A 110.2
C31 C32 H32A 110.2
N8 C32 H32B 110.2
C31 C32 H32B 110.2
H32A C32 H32B 108.5
N13 C33 S4 178.4(3)
N14 C34 S3 178.6(3)
C1 N1 Fe1 159.6(3)
C2 N2 Fe1 158.8(2)
C7 N3 C3 119.7(2)
C7 N3 Fe1 120.56(17)
C3 N3 Fe1 119.67(19)
C8 N4 C10 121.0(3)
C8 N4 Fe1 119.98(18)
C10 N4 Fe1 118.31(19)
C11 N5 C12 115.3(2)
C11 N5 Fe1 109.99(17)
C12 N5 Fe1 111.97(19)
C11 N5 H501 108(2)
C12 N5 H501 105.7(19)
Fe1 N5 H501 105.5(18)
C14 N6 C13 115.0(3)
C14 N6 Fe1 110.34(17)
C13 N6 Fe1 110.33(19)
C14 N6 H601 110(2)
C13 N6 H601 110.8(18)
Fe1 N6 H601 100(2)
C16 N7 C15 122.3(2)
C16 N7 Fe1 119.8(2)
C15 N7 Fe1 117.85(17)
C18 N8 C32 116.0(3)
C18 N8 Fe2 110.9(2)
C32 N8 Fe2 109.61(19)
C18 N8 H8 106(2)
C32 N8 H8 108(2)
Fe2 N8 H8 106(2)
C20 N9 C19 122.7(3)
C20 N9 Fe2 119.3(2)
C19 N9 Fe2 117.6(2)
C26 N10 C22 118.9(3)
C26 N10 Fe2 120.7(2)
C22 N10 Fe2 120.4(2)
C27 N11 C29 122.9(3)
C27 N11 Fe2 120.0(2)
C29 N11 Fe2 117.1(2)
C31 N12 C30 115.1(3)
C31 N12 Fe2 111.31(19)
C30 N12 Fe2 109.8(2)
C31 N12 H121 110(2)
C30 N12 H121 107.6(19)
Fe2 N12 H121 102(2)
C33 N13 Fe2 160.8(2)
C34 N14 Fe2 172.3(3)
N2 Fe1 N1 169.42(10)
N2 Fe1 N3 93.67(8)
N1 Fe1 N3 95.41(9)
N2 Fe1 N4 94.94(9)
N1 Fe1 N4 93.20(9)
N3 Fe1 N4 70.51(8)
N2 Fe1 N7 88.47(9)
N1 Fe1 N7 89.35(9)
N3 Fe1 N7 71.02(8)
N4 Fe1 N7 141.51(8)
N2 Fe1 N5 82.92(9)
N1 Fe1 N5 93.20(9)
N3 Fe1 N5 141.99(9)
N4 Fe1 N5 72.10(9)
N7 Fe1 N5 146.12(9)
N2 Fe1 N6 86.55(10)
N1 Fe1 N6 82.92(10)
N3 Fe1 N6 143.26(9)
N4 Fe1 N6 146.15(8)
N7 Fe1 N6 72.26(8)
N5 Fe1 N6 74.55(9)
N14 Fe2 N13 171.97(11)
N14 Fe2 N10 91.43(10)
N13 Fe2 N10 96.34(9)
N14 Fe2 N11 89.71(10)
N13 Fe2 N11 94.76(9)
N10 Fe2 N11 70.61(9)
N14 Fe2 N12 89.90(10)
N13 Fe2 N12 85.08(9)
N10 Fe2 N12 143.29(9)
N11 Fe2 N12 72.72(10)
N14 Fe2 N9 90.73(10)
N13 Fe2 N9 89.95(9)
N10 Fe2 N9 70.59(9)
N11 Fe2 N9 141.20(10)
N12 Fe2 N9 146.08(10)
N14 Fe2 N8 84.22(11)
N13 Fe2 N8 88.41(10)
N10 Fe2 N8 141.82(9)
N11 Fe2 N8 146.91(10)
N12 Fe2 N8 74.77(10)
N9 Fe2 N8 71.56(10)

loop_
_geom_bond_atom_site_label_1
_geom_bond_atom_site_label_2
_geom_bond_distance
C1 N1 1.155(3)
C1 S1 1.638(3)
C2 N2 1.157(3)
C2 S2 1.623(3)
C3 N3 1.354(3)
C3 C4 1.385(4)
C3 C16 1.480(4)
C4 C5 1.365(5)
C4 H4 0.9400
C5 C6 1.379(4)
C5 H5 0.9400
C6 C7 1.388(4)
C6 H6 0.9400
C7 N3 1.334(3)
C7 C8 1.486(4)
C8 N4 1.281(4)
C8 C9 1.495(4)
C9 H9A 0.9700
C9 H9B 0.9700
C9 H9C 0.9700
C10 N4 1.474(3)
C10 C11 1.514(4)
C10 H10A 0.9800
C10 H10B 0.9800
C11 N5 1.462(4)
C11 H11A 0.9800
C11 H11B 0.9800
C12 N5 1.464(4)
C12 C13 1.512(5)
C12 H12A 0.9800
C12 H12B 0.9800
C13 N6 1.467(4)
C13 H13A 0.9800
C13 H13B 0.9800
C14 N6 1.460(4)
C14 C15 1.510(4)
C14 H14A 0.9800
C14 H14B 0.9800
C15 N7 1.460(4)
C15 H15A 0.9800
C15 H15B 0.9800
C16 N7 1.273(3)
C16 C17 1.506(4)
C17 H17A 0.9700
C17 H17B 0.9700
C17 H17C 0.9700
C18 N8 1.462(4)
C18 C19 1.504(5)
C18 H18A 0.9800
C18 H18B 0.9800
C19 N9 1.474(4)
C19 H19A 0.9800
C19 H19B 0.9800
C20 N9 1.269(4)
C20 C22 1.479(4)
C20 C21 1.509(4)
C21 H21A 0.9700
C21 H21B 0.9700
C21 H21C 0.9700
C22 N10 1.360(4)
C22 C23 1.382(4)
C23 C24 1.357(5)
C23 H23 0.9400
C24 C25 1.374(5)
C24 H24 0.9400
C25 C26 1.393(5)
C25 H25 0.9400
C26 N10 1.339(4)
C26 C27 1.484(5)
C27 N11 1.271(4)
C27 C28 1.520(4)
C28 H28A 0.9700
C28 H28B 0.9700
C28 H28C 0.9700
C29 N11 1.469(4)
C29 C30 1.496(5)
C29 H29A 0.9800
C29 H29B 0.9800
C30 N12 1.473(4)
C30 H30A 0.9800
C30 H30B 0.9800
C31 N12 1.463(4)
C31 C32 1.506(4)
C31 H31A 0.9800
C31 H31B 0.9800
C32 N8 1.469(4)
C32 H32A 0.9800
C32 H32B 0.9800
C33 N13 1.160(3)
C33 S4 1.626(3)
C34 N14 1.154(4)
C34 S3 1.629(3)
N1 Fe1 2.169(2)
N2 Fe1 2.137(2)
N3 Fe1 2.182(2)
N4 Fe1 2.252(2)
N5 Fe1 2.282(2)
N5 H501 0.86(3)
N6 Fe1 2.311(3)
N6 H601 0.83(3)
N7 Fe1 2.257(2)
N8 Fe2 2.300(3)
N8 H8 0.78(3)
N9 Fe2 2.283(2)
N10 Fe2 2.180(2)
N11 Fe2 2.251(2)
N12 Fe2 2.269(3)
N12 H121 0.84(3)
N13 Fe2 2.153(2)
N14 Fe2 2.131(3)
